data_7022209
loop_
_publ_author_name
'Gao, Zhong-Wei'
'Feng, Xing'
'Mu, Lan'
'Ni, Xin-Long'
'Liang, Li-Li'
'Xue, Sai-Feng'
'Tao, Zhu'
'Zeng, Xi'
'Chapman, Bodgan E.'
'Kuchel, Philip W.'
'Lindoy, Leonard F.'
'Wei, Gang'

_publ_section_title
;
 Cucurbit[5]uril-metal complex-induced room-temperature phosphorescence of
 \a-naphthol and \b-naphthol.
;
_journal_issue 7
_journal_name_full 'Dalton transactions (Cambridge, England : 2003)'
_journal_page_first 2608
_journal_page_last 2615
_journal_paper_doi 10.1039/c2dt32002a
_journal_volume 42
_journal_year 2013
_chemical_formula_sum 'C40 H64 I2 K2 N20 O24'
_chemical_formula_weight 1541.11
_chemical_name_systematic
;
?
;
_space_group_IT_number 19
_symmetry_space_group_name_Hall 'P 2ac 2ab'
_symmetry_space_group_name_H-M 'P 21 21 21'
_atom_sites_solution_hydrogens geom
_atom_sites_solution_primary direct
_atom_sites_solution_secondary difmap
_audit_creation_method SHELXL-97
_cell_angle_alpha 90.00
_cell_angle_beta 90.00
_cell_angle_gamma 90.00
_cell_formula_units_Z 4
_cell_length_a 11.9430(6)
_cell_length_b 15.8512(8)
_cell_length_c 30.5821(15)
_cell_measurement_temperature 223(2)
_cell_volume 5789.5(5)
_computing_structure_refinement 'SHELXL-97 (Sheldrick, 1997)'
_diffrn_ambient_temperature 223(2)
_diffrn_measured_fraction_theta_full 0.992
_diffrn_measured_fraction_theta_max 0.992
_diffrn_radiation_monochromator graphite
_diffrn_radiation_source 'fine-focus sealed tube'
_diffrn_radiation_type MoK\a
_diffrn_radiation_wavelength 0.71073
_diffrn_reflns_av_R_equivalents 0.0417
_diffrn_reflns_av_sigmaI/netI 0.0386
_diffrn_reflns_limit_h_max 14
_diffrn_reflns_limit_h_min -14
_diffrn_reflns_limit_k_max 19
_diffrn_reflns_limit_k_min -19
_diffrn_reflns_limit_l_max 35
_diffrn_reflns_limit_l_min -33
_diffrn_reflns_number 50878
_diffrn_reflns_theta_full 26.00
_diffrn_reflns_theta_max 26.00
_diffrn_reflns_theta_min 1.33
_exptl_absorpt_coefficient_mu 1.329
_exptl_crystal_density_diffrn 1.768
_exptl_crystal_density_method 'not measured'
_exptl_crystal_F_000 3120
_refine_diff_density_max 0.677
_refine_diff_density_min -0.809
_refine_diff_density_rms 0.082
_refine_ls_abs_structure_details 'Flack H D (1983), Acta Cryst. A39, 876-881'
_refine_ls_abs_structure_Flack -0.029(14)
_refine_ls_extinction_method none
_refine_ls_goodness_of_fit_ref 1.073
_refine_ls_hydrogen_treatment mixed
_refine_ls_matrix_type full
_refine_ls_number_parameters 812
_refine_ls_number_reflns 11225
_refine_ls_number_restraints 0
_refine_ls_restrained_S_all 1.073
_refine_ls_R_factor_all 0.0522
_refine_ls_R_factor_gt 0.0410
_refine_ls_shift/su_max 0.004
_refine_ls_shift/su_mean 0.000
_refine_ls_structure_factor_coef Fsqd
_refine_ls_weighting_details 'calc w=1/[\s^2^(Fo^2^)+(0.0589P)^2^+2.7094P] where P=(Fo^2^+2Fc^2^)/3'
_refine_ls_weighting_scheme calc
_refine_ls_wR_factor_gt 0.1035
_refine_ls_wR_factor_ref 0.1088
_reflns_number_gt 9544
_reflns_number_total 11225
_reflns_threshold_expression >2sigma(I)
_cod_data_source_file c2dt32002a.txt
_cod_data_source_block B
_cod_database_code 7022209

loop_
_symmetry_equiv_pos_as_xyz
'x, y, z'
'-x+1/2, -y, z+1/2'
'x+1/2, -y+1/2, -z'
'-x, y+1/2, -z+1/2'

loop_
_atom_site_label
_atom_site_type_symbol
_atom_site_fract_x
_atom_site_fract_y
_atom_site_fract_z
_atom_site_U_iso_or_equiv
_atom_site_adp_type
_atom_site_occupancy
_atom_site_symmetry_multiplicity
_atom_site_calc_flag
_atom_site_refinement_flags
_atom_site_disorder_assembly
_atom_site_disorder_group
O1W O -0.2409(3) 0.5796(2) 0.73686(12) 0.0422(8) Uani 1 1 d . . .
O2W O 0.7336(3) 0.3781(2) 0.72319(15) 0.0563(11) Uani 1 1 d . . .
O3W O -0.2548(3) 0.5147(4) 0.62158(17) 0.0841(17) Uani 1 1 d . . .
O4W O -0.1825(7) 0.6995(4) 0.64455(16) 0.127(3) Uani 1 1 d . . .
O5W O -0.2475(3) 0.4699(4) 0.81076(16) 0.0759(15) Uani 1 1 d . . .
O6W O 0.2433(5) 0.5225(5) 0.43922(18) 0.116(3) Uani 1 1 d . . .
O7W O 0.2592(11) 0.4826(6) 0.6731(3) 0.229(7) Uani 1 1 d . . .
O8W O 0.042(2) 0.8290(8) 0.5262(5) 0.323(12) Uani 1 1 d . A 1
O12W O -0.0770(19) 0.750(2) 0.5286(9) 0.55(3) Uani 1 1 d . B 2
O13W O 0.179(3) 0.8769(8) 0.5209(8) 0.52(2) Uani 1 1 d . C 3
O9W O 0.263(3) 0.7386(8) 0.4541(5) 0.415(19) Uani 1 1 d . . .
O10W O 0.067(2) 0.7272(12) 0.4836(3) 0.322(12) Uani 1 1 d . D 1
O11W O -0.169(4) 0.6562(17) 0.5033(10) 0.57(3) Uani 1 1 d . E 2
K1 K 0.55889(10) 0.41462(7) 0.66820(4) 0.0410(3) Uani 1 1 d . . .
K2 K -0.06333(9) 0.55764(7) 0.68146(4) 0.0408(3) Uani 1 1 d . . .
I1 I 0.9774(3) 0.5158(2) 0.89185(11) 0.0557(6) Uani 0.607(19) 1 d P F 1
I1' I 0.9599(6) 0.5216(3) 0.88964(15) 0.0617(10) Uani 0.393(19) 1 d P F 2
I2 I 0.5167(3) 0.4454(3) 0.88338(14) 0.0497(7) Uani 0.607(19) 1 d P F 1
I2' I 0.5167(5) 0.4558(5) 0.8808(2) 0.0534(11) Uani 0.393(19) 1 d P F 2
C1 C 0.4840(3) 0.6336(2) 0.69522(13) 0.0243(9) Uani 1 1 d . . .
C2 C 0.3595(4) 0.7460(3) 0.68445(15) 0.0280(9) Uani 1 1 d . . .
H2 H 0.3862 0.8040 0.6811 0.034 Uiso 1 1 calc R . .
C3 C 0.3570(3) 0.7191(3) 0.73335(15) 0.0277(9) Uani 1 1 d . . .
H3 H 0.3753 0.7663 0.7527 0.033 Uiso 1 1 calc R . .
C4 C 0.1761(4) 0.7080(3) 0.70390(15) 0.0274(9) Uani 1 1 d . . .
C5 C 0.4624(3) 0.6047(3) 0.77492(13) 0.0250(9) Uani 1 1 d . . .
H5A H 0.5380 0.5826 0.7736 0.030 Uiso 1 1 calc R . .
H5B H 0.4575 0.6416 0.8001 0.030 Uiso 1 1 calc R . .
C6 C 0.1938(4) 0.6730(3) 0.78209(15) 0.0280(10) Uani 1 1 d . . .
H6A H 0.1173 0.6935 0.7825 0.034 Uiso 1 1 calc R . .
H6B H 0.2354 0.7041 0.8040 0.034 Uiso 1 1 calc R . .
C7 C 0.4162(3) 0.4530(3) 0.77183(13) 0.0232(9) Uani 1 1 d . . .
C8 C 0.2896(3) 0.5392(3) 0.81027(14) 0.0266(9) Uani 1 1 d . . .
H8 H 0.3118 0.5595 0.8393 0.032 Uiso 1 1 calc R . .
C9 C 0.2494(3) 0.4469(3) 0.81188(14) 0.0283(9) Uani 1 1 d . . .
H9 H 0.2437 0.4263 0.8420 0.034 Uiso 1 1 calc R . .
C10 C 0.1074(4) 0.5313(3) 0.78145(15) 0.0300(10) Uani 1 1 d . . .
C11 C 0.3410(4) 0.3111(3) 0.78253(15) 0.0295(10) Uani 1 1 d . . .
H11A H 0.3114 0.2848 0.8087 0.035 Uiso 1 1 calc R . .
H11B H 0.4192 0.2952 0.7800 0.035 Uiso 1 1 calc R . .
C12 C 0.0662(4) 0.3789(3) 0.78628(15) 0.0323(10) Uani 1 1 d . . .
H12A H -0.0107 0.3986 0.7855 0.039 Uiso 1 1 calc R . .
H12B H 0.0745 0.3430 0.8118 0.039 Uiso 1 1 calc R . .
C13 C 0.3313(4) 0.2626(2) 0.70572(15) 0.0271(10) Uani 1 1 d . . .
C14 C 0.1623(4) 0.2575(3) 0.74531(15) 0.0299(10) Uani 1 1 d . . .
H14 H 0.1446 0.2158 0.7679 0.036 Uiso 1 1 calc R . .
C15 C 0.1430(3) 0.2217(3) 0.69821(15) 0.0270(9) Uani 1 1 d . . .
H15 H 0.1171 0.1630 0.6988 0.032 Uiso 1 1 calc R . .
C16 C 0.0278(4) 0.3397(3) 0.71009(15) 0.0312(10) Uani 1 1 d . . .
C17 C 0.2778(4) 0.2067(3) 0.63357(15) 0.0290(10) Uani 1 1 d . . .
H17A H 0.2329 0.1581 0.6256 0.035 Uiso 1 1 calc R . .
H17B H 0.3559 0.1902 0.6318 0.035 Uiso 1 1 calc R . .
C18 C 0.0064(4) 0.2700(3) 0.63808(15) 0.0328(10) Uani 1 1 d . . .
H18A H 0.0051 0.2108 0.6301 0.039 Uiso 1 1 calc R . .
H18B H -0.0706 0.2889 0.6404 0.039 Uiso 1 1 calc R . .
C19 C 0.3387(4) 0.3299(3) 0.58889(13) 0.0249(9) Uani 1 1 d . . .
C20 C 0.1530(3) 0.2858(3) 0.57799(15) 0.0278(10) Uani 1 1 d . . .
H20 H 0.1327 0.2349 0.5617 0.033 Uiso 1 1 calc R . .
C21 C 0.1794(4) 0.3611(3) 0.54668(15) 0.0295(10) Uani 1 1 d . . .
H21 H 0.1714 0.3446 0.5159 0.035 Uiso 1 1 calc R . .
C22 C 0.0271(4) 0.3965(3) 0.59181(14) 0.0309(10) Uani 1 1 d . . .
C23 C 0.3624(4) 0.4423(3) 0.53368(14) 0.0285(9) Uani 1 1 d . . .
H23A H 0.3374 0.4442 0.5035 0.034 Uiso 1 1 calc R . .
H23B H 0.4395 0.4230 0.5337 0.034 Uiso 1 1 calc R . .
C24 C 0.0876(4) 0.5067(3) 0.53958(15) 0.0327(10) Uani 1 1 d . . .
H24A H 0.1033 0.5027 0.5085 0.039 Uiso 1 1 calc R . .
H24B H 0.0110 0.5259 0.5429 0.039 Uiso 1 1 calc R . .
C25 C 0.4405(4) 0.5573(3) 0.57927(14) 0.0302(9) Uani 1 1 d . . .
C26 C 0.2730(4) 0.5887(3) 0.54166(15) 0.0304(10) Uani 1 1 d . . .
H26 H 0.2708 0.6018 0.5104 0.037 Uiso 1 1 calc R . .
C27 C 0.3097(4) 0.6666(3) 0.56925(14) 0.0310(10) Uani 1 1 d . . .
H27 H 0.3231 0.7160 0.5507 0.037 Uiso 1 1 calc R . .
C28 C 0.1280(4) 0.6249(3) 0.59022(15) 0.0309(10) Uani 1 1 d . . .
C29 C 0.4764(4) 0.6894(3) 0.62031(14) 0.0307(9) Uani 1 1 d . . .
H29A H 0.5535 0.6704 0.6196 0.037 Uiso 1 1 calc R . .
H29B H 0.4751 0.7476 0.6105 0.037 Uiso 1 1 calc R . .
C30 C 0.2017(4) 0.7524(3) 0.62722(15) 0.0331(11) Uani 1 1 d . . .
H30A H 0.2415 0.7999 0.6146 0.040 Uiso 1 1 calc R . .
H30B H 0.1230 0.7674 0.6288 0.040 Uiso 1 1 calc R . .
N1 N 0.4366(3) 0.6861(2) 0.66486(12) 0.0275(8) Uani 1 1 d . . .
N2 N 0.4405(3) 0.6535(2) 0.73562(11) 0.0252(8) Uani 1 1 d . . .
N3 N 0.2431(3) 0.7380(2) 0.67117(13) 0.0296(8) Uani 1 1 d . . .
N4 N 0.2418(3) 0.6907(2) 0.73954(12) 0.0269(8) Uani 1 1 d . . .
N5 N 0.3851(3) 0.5354(2) 0.78057(11) 0.0239(8) Uani 1 1 d . . .
N6 N 0.3339(3) 0.4010(2) 0.78713(12) 0.0264(8) Uani 1 1 d . . .
N7 N 0.1937(3) 0.5843(2) 0.79389(12) 0.0261(8) Uani 1 1 d . . .
N8 N 0.1397(3) 0.4503(2) 0.79057(12) 0.0301(8) Uani 1 1 d . . .
N9 N 0.2807(3) 0.2789(2) 0.74489(12) 0.0287(8) Uani 1 1 d . . .
N10 N 0.2527(3) 0.2295(2) 0.67790(12) 0.0282(8) Uani 1 1 d . . .
N11 N 0.0882(3) 0.3293(2) 0.74710(12) 0.0314(9) Uani 1 1 d . . .
N12 N 0.0591(3) 0.2781(2) 0.68047(13) 0.0329(9) Uani 1 1 d . . .
N13 N 0.2572(3) 0.2747(2) 0.60173(12) 0.0263(8) Uani 1 1 d . . .
N14 N 0.2948(3) 0.3824(2) 0.55715(12) 0.0282(8) Uani 1 1 d . . .
N15 N 0.0607(3) 0.3168(2) 0.60352(13) 0.0324(9) Uani 1 1 d . . .
N16 N 0.0979(3) 0.4237(2) 0.55888(12) 0.0312(8) Uani 1 1 d . . .
N17 N 0.3584(3) 0.5268(2) 0.55166(12) 0.0279(8) Uani 1 1 d . . .
N18 N 0.4109(3) 0.6384(2) 0.59004(12) 0.0319(9) Uani 1 1 d . . .
N19 N 0.1617(3) 0.5687(2) 0.55871(12) 0.0298(8) Uani 1 1 d . . .
N20 N 0.2143(3) 0.6799(2) 0.59852(13) 0.0330(9) Uani 1 1 d . . .
O1 O 0.5565(2) 0.58078(19) 0.68789(10) 0.0314(7) Uani 1 1 d . . .
O2 O 0.5019(2) 0.43094(19) 0.75331(10) 0.0312(7) Uani 1 1 d . . .
O3 O 0.4305(2) 0.27427(18) 0.69695(10) 0.0288(7) Uani 1 1 d . . .
O4 O 0.4347(2) 0.33249(19) 0.60252(10) 0.0302(7) Uani 1 1 d . . .
O5 O 0.5240(3) 0.51887(19) 0.59056(10) 0.0344(7) Uani 1 1 d . . .
O6 O 0.0741(2) 0.6999(2) 0.70210(11) 0.0338(7) Uani 1 1 d . . .
O7 O 0.0191(2) 0.55290(19) 0.76591(10) 0.0345(7) Uani 1 1 d . . .
O8 O -0.0436(2) 0.3933(2) 0.70340(11) 0.0380(8) Uani 1 1 d . . .
O9 O -0.0514(2) 0.4356(2) 0.60649(11) 0.0388(8) Uani 1 1 d . . .
O10 O 0.0365(3) 0.6255(2) 0.60781(11) 0.0414(8) Uani 1 1 d . . .
C31 C 0.6864(4) 0.2455(3) 0.58937(15) 0.0314(10) Uani 1 1 d . . .
C32 C 0.7792(4) 0.1900(3) 0.58482(16) 0.0357(11) Uani 1 1 d . . .
H32 H 0.7861 0.1440 0.6035 0.043 Uiso 1 1 calc R . .
C33 C 0.8572(4) 0.2033(3) 0.55374(15) 0.0336(11) Uani 1 1 d . . .
H33 H 0.9172 0.1661 0.5513 0.040 Uiso 1 1 calc R . .
C34 C 0.8499(4) 0.2728(3) 0.52467(15) 0.0306(10) Uani 1 1 d . . .
C35 C 0.9310(4) 0.2894(3) 0.49206(16) 0.0385(11) Uani 1 1 d . . .
H35 H 0.9924 0.2537 0.4891 0.046 Uiso 1 1 calc R . .
C36 C 0.9199(5) 0.3583(4) 0.46448(17) 0.0454(13) Uani 1 1 d . . .
H36 H 0.9744 0.3694 0.4435 0.054 Uiso 1 1 calc R . .
C37 C 0.8269(5) 0.4111(4) 0.46824(18) 0.0486(14) Uani 1 1 d . . .
H37 H 0.8194 0.4566 0.4492 0.058 Uiso 1 1 calc R . .
C38 C 0.7471(5) 0.3975(3) 0.49907(18) 0.0453(13) Uani 1 1 d . . .
H38 H 0.6859 0.4336 0.5010 0.054 Uiso 1 1 calc R . .
C39 C 0.7566(4) 0.3284(3) 0.52845(16) 0.0330(10) Uani 1 1 d . . .
C40 C 0.6758(4) 0.3136(3) 0.56253(16) 0.0338(10) Uani 1 1 d . . .
H40 H 0.6162 0.3507 0.5662 0.041 Uiso 1 1 calc R . .
O11 O 0.6127(3) 0.2285(2) 0.62322(12) 0.0484(9) Uani 1 1 d . . .
H11C H 0.5371 0.2278 0.6273 0.058 Uiso 1 1 d R . .

loop_
_atom_site_aniso_label
_atom_site_aniso_U_11
_atom_site_aniso_U_22
_atom_site_aniso_U_33
_atom_site_aniso_U_23
_atom_site_aniso_U_13
_atom_site_aniso_U_12
O1W 0.0262(16) 0.049(2) 0.051(2) -0.0046(17) -0.0024(15) -0.0003(15)
O2W 0.037(2) 0.0353(19) 0.096(3) 0.006(2) 0.013(2) 0.0003(17)
O3W 0.034(2) 0.139(5) 0.079(3) -0.049(3) -0.011(2) 0.023(2)
O4W 0.204(7) 0.128(5) 0.051(3) -0.009(3) -0.002(4) 0.112(5)
O5W 0.066(3) 0.099(4) 0.063(3) 0.019(3) -0.004(2) -0.010(3)
O6W 0.126(5) 0.163(6) 0.060(3) -0.048(4) -0.037(3) 0.058(5)
O7W 0.43(2) 0.155(8) 0.108(7) 0.019(6) -0.040(8) -0.082(11)
O8W 0.57(3) 0.150(9) 0.244(14) -0.003(9) -0.263(19) -0.058(15)
O12W 0.38(2) 0.77(5) 0.49(3) 0.58(4) -0.21(2) -0.23(3)
O13W 1.00(6) 0.102(8) 0.47(3) 0.041(13) -0.55(4) -0.01(2)
O9W 0.86(5) 0.117(8) 0.267(18) 0.097(10) -0.27(3) -0.042(18)
O10W 0.51(2) 0.349(19) 0.107(7) -0.025(9) -0.121(11) 0.33(2)
O11W 0.87(7) 0.32(3) 0.52(4) 0.28(3) -0.39(5) -0.11(4)
K1 0.0503(6) 0.0344(5) 0.0384(6) -0.0061(4) 0.0065(5) 0.0011(5)
K2 0.0345(5) 0.0371(5) 0.0510(6) -0.0072(5) 0.0072(5) 0.0047(5)
I1 0.0375(11) 0.0585(13) 0.0711(14) -0.0199(9) 0.0078(7) -0.0052(6)
I1' 0.099(3) 0.0321(11) 0.0541(14) 0.0009(9) -0.0251(17) 0.0142(14)
I2 0.0535(10) 0.0476(10) 0.0480(14) -0.0158(9) -0.0102(8) 0.0159(9)
I2' 0.074(2) 0.0553(19) 0.0313(13) 0.0013(11) -0.0206(11) -0.0103(15)
C1 0.0181(19) 0.027(2) 0.028(2) -0.0030(16) 0.0017(18) -0.0099(19)
C2 0.026(2) 0.022(2) 0.036(3) -0.0009(18) 0.0003(19) -0.0038(17)
C3 0.025(2) 0.025(2) 0.033(3) -0.0047(18) 0.0005(19) -0.0017(17)
C4 0.029(2) 0.020(2) 0.034(3) -0.0027(18) -0.001(2) 0.0020(18)
C5 0.018(2) 0.030(2) 0.027(2) -0.0013(17) -0.0047(17) -0.0018(17)
C6 0.027(2) 0.025(2) 0.032(2) -0.0071(19) 0.0076(19) 0.0040(18)
C7 0.021(2) 0.028(2) 0.020(2) -0.0004(17) -0.0079(16) 0.0027(18)
C8 0.022(2) 0.034(2) 0.024(2) -0.0065(18) 0.0010(17) 0.0024(18)
C9 0.029(2) 0.035(2) 0.021(2) 0.0039(19) 0.0057(17) 0.0028(19)
C10 0.022(2) 0.031(3) 0.036(3) -0.0028(19) 0.0110(19) -0.0016(18)
C11 0.033(2) 0.027(2) 0.028(2) 0.0011(18) 0.0027(19) 0.0043(19)
C12 0.031(2) 0.030(2) 0.035(3) -0.0013(19) 0.016(2) -0.001(2)
C13 0.037(3) 0.0131(19) 0.031(2) 0.0032(17) 0.000(2) 0.0021(18)
C14 0.034(2) 0.023(2) 0.033(3) 0.0045(18) 0.008(2) -0.0042(18)
C15 0.026(2) 0.019(2) 0.036(3) -0.0026(18) 0.0062(19) -0.0012(17)
C16 0.024(2) 0.023(2) 0.046(3) -0.0083(18) 0.010(2) -0.009(2)
C17 0.032(2) 0.018(2) 0.038(3) -0.0057(18) 0.005(2) 0.0034(18)
C18 0.022(2) 0.030(2) 0.047(3) -0.0084(19) 0.002(2) -0.0063(18)
C19 0.030(2) 0.027(2) 0.018(2) -0.0080(17) 0.0037(17) 0.0058(18)
C20 0.023(2) 0.026(2) 0.034(3) -0.0087(19) -0.0024(19) -0.0017(18)
C21 0.028(2) 0.033(2) 0.028(2) -0.0073(19) -0.0054(19) 0.0006(19)
C22 0.029(2) 0.031(2) 0.033(2) -0.0066(18) -0.007(2) 0.001(2)
C23 0.026(2) 0.034(2) 0.025(2) 0.0003(19) 0.0014(17) 0.004(2)
C24 0.026(2) 0.038(3) 0.033(3) -0.004(2) -0.0091(19) 0.004(2)
C25 0.028(2) 0.035(2) 0.028(2) 0.0018(19) 0.0070(18) -0.003(2)
C26 0.035(2) 0.028(2) 0.028(2) 0.0057(18) -0.004(2) 0.001(2)
C27 0.043(3) 0.023(2) 0.026(2) 0.0050(18) -0.001(2) -0.006(2)
C28 0.027(2) 0.034(2) 0.032(3) 0.0011(19) -0.008(2) 0.010(2)
C29 0.032(2) 0.031(2) 0.029(2) 0.0006(17) 0.001(2) -0.0093(19)
C30 0.043(3) 0.023(2) 0.033(3) 0.0015(19) -0.008(2) 0.0083(19)
N1 0.0283(18) 0.0267(18) 0.0276(19) 0.0005(15) 0.0020(16) -0.0020(15)
N2 0.0246(17) 0.0273(18) 0.0237(19) -0.0013(14) 0.0015(15) -0.0003(15)
N3 0.030(2) 0.0231(18) 0.036(2) 0.0016(16) 0.0002(17) -0.0008(15)
N4 0.0227(18) 0.0260(18) 0.032(2) -0.0040(15) 0.0003(16) -0.0013(14)
N5 0.0206(16) 0.0245(19) 0.0265(19) -0.0043(14) 0.0043(14) -0.0011(14)
N6 0.0242(18) 0.0255(18) 0.029(2) -0.0040(15) 0.0010(15) 0.0041(15)
N7 0.0207(17) 0.0241(18) 0.034(2) 0.0009(15) 0.0082(15) 0.0026(14)
N8 0.0184(16) 0.0299(19) 0.042(2) 0.0000(17) 0.0085(15) 0.0030(16)
N9 0.0291(18) 0.0257(19) 0.031(2) -0.0030(16) 0.0092(17) -0.0043(16)
N10 0.0254(18) 0.0270(18) 0.032(2) -0.0001(15) 0.0021(16) -0.0016(15)
N11 0.038(2) 0.0246(18) 0.032(2) 0.0004(16) 0.0105(17) 0.0017(16)
N12 0.0278(19) 0.0246(18) 0.046(2) -0.0105(16) 0.0011(18) -0.0023(15)
N13 0.0213(17) 0.0276(18) 0.030(2) 0.0008(15) -0.0009(15) 0.0000(15)
N14 0.0267(19) 0.030(2) 0.028(2) -0.0034(16) -0.0065(16) 0.0027(16)
N15 0.0234(17) 0.032(2) 0.041(2) -0.0074(17) 0.0051(17) 0.0036(16)
N16 0.0263(19) 0.034(2) 0.033(2) -0.0053(16) -0.0030(17) 0.0062(16)
N17 0.0288(19) 0.0278(19) 0.0272(19) -0.0014(15) -0.0039(15) -0.0037(15)
N18 0.032(2) 0.033(2) 0.031(2) -0.0033(16) -0.0037(17) -0.0035(16)
N19 0.0262(18) 0.031(2) 0.032(2) -0.0063(16) -0.0052(16) 0.0064(16)
N20 0.033(2) 0.029(2) 0.037(2) -0.0030(17) 0.0001(18) 0.0030(17)
O1 0.0257(15) 0.0377(17) 0.0309(17) -0.0031(13) 0.0015(13) 0.0041(14)
O2 0.0219(15) 0.0386(17) 0.0331(16) -0.0087(13) 0.0022(12) 0.0051(13)
O3 0.0232(15) 0.0310(16) 0.0322(17) 0.0016(13) 0.0028(13) 0.0020(13)
O4 0.0199(14) 0.0384(16) 0.0324(17) 0.0014(13) -0.0026(13) -0.0008(13)
O5 0.0265(15) 0.0369(16) 0.0397(18) -0.0051(13) 0.0004(15) -0.0021(16)
O6 0.0239(15) 0.0359(17) 0.0416(19) -0.0030(14) -0.0045(14) 0.0056(14)
O7 0.0173(14) 0.0355(16) 0.0509(19) -0.0026(14) 0.0003(14) 0.0055(14)
O8 0.0242(17) 0.0347(17) 0.055(2) -0.0103(15) 0.0024(15) 0.0038(14)
O9 0.0229(15) 0.0451(18) 0.048(2) -0.0092(16) -0.0006(14) 0.0097(14)
O10 0.0339(19) 0.0445(18) 0.046(2) -0.0113(15) -0.0023(17) 0.0053(15)
C31 0.025(2) 0.039(3) 0.030(2) -0.001(2) -0.0052(19) -0.0027(19)
C32 0.035(2) 0.038(3) 0.033(3) -0.001(2) -0.007(2) 0.002(2)
C33 0.030(2) 0.042(3) 0.030(3) -0.006(2) -0.007(2) 0.001(2)
C34 0.030(2) 0.036(2) 0.026(2) -0.0108(19) -0.0028(19) -0.005(2)
C35 0.030(2) 0.051(3) 0.034(3) -0.012(2) -0.001(2) -0.007(2)
C36 0.042(3) 0.057(3) 0.038(3) -0.002(2) 0.004(2) -0.016(3)
C37 0.055(3) 0.047(3) 0.044(3) 0.010(3) 0.008(3) -0.009(3)
C38 0.044(3) 0.045(3) 0.047(3) 0.009(2) 0.000(3) -0.001(2)
C39 0.028(2) 0.039(3) 0.032(2) -0.004(2) -0.0053(19) -0.009(2)
C40 0.027(2) 0.038(3) 0.037(3) -0.002(2) -0.001(2) 0.000(2)
O11 0.0333(17) 0.058(2) 0.054(2) 0.0102(18) 0.0070(17) 0.0021(17)

loop_
_atom_type_symbol
_atom_type_description
_atom_type_scat_dispersion_real
_atom_type_scat_dispersion_imag
_atom_type_scat_source
C C 0.0033 0.0016 'International Tables Vol C Tables 4.2.6.8 and 6.1.1.4'
H H 0.0000 0.0000 'International Tables Vol C Tables 4.2.6.8 and 6.1.1.4'
N N 0.0061 0.0033 'International Tables Vol C Tables 4.2.6.8 and 6.1.1.4'
O O 0.0106 0.0060 'International Tables Vol C Tables 4.2.6.8 and 6.1.1.4'
K K 0.2009 0.2494 'International Tables Vol C Tables 4.2.6.8 and 6.1.1.4'
I I -0.4742 1.8119 'International Tables Vol C Tables 4.2.6.8 and 6.1.1.4'

loop_
_geom_angle_atom_site_label_1
_geom_angle_atom_site_label_2
_geom_angle_atom_site_label_3
_geom_angle
_geom_angle_site_symmetry_1
_geom_angle_site_symmetry_3
K2 O3W K1 112.56(18) . 1_455
O1 K1 O2 71.90(9) . .
O1 K1 O2W 94.43(11) . .
O2 K1 O2W 67.73(11) . .
O1 K1 O4 127.15(10) . .
O2 K1 O4 126.77(10) . .
O2W K1 O4 137.80(11) . .
O1 K1 O3 133.52(9) . .
O2 K1 O3 68.97(9) . .
O2W K1 O3 93.18(10) . .
O4 K1 O3 64.82(9) . .
O1 K1 O5 68.18(9) . .
O2 K1 O5 133.81(9) . .
O2W K1 O5 136.58(11) . .
O4 K1 O5 66.84(9) . .
O3 K1 O5 128.10(9) . .
O1 K1 O3W 66.99(11) . 1_655
O2 K1 O3W 125.30(11) . 1_655
O2W K1 O3W 80.97(12) . 1_655
O4 K1 O3W 106.75(11) . 1_655
O3 K1 O3W 159.34(11) . 1_655
O5 K1 O3W 55.68(11) . 1_655
O1 K1 O11 163.98(10) . .
O2 K1 O11 122.22(10) . .
O2W K1 O11 85.36(11) . .
O4 K1 O11 52.79(9) . .
O3 K1 O11 62.40(9) . .
O5 K1 O11 101.16(9) . .
O3W K1 O11 97.24(11) 1_655 .
O8 K2 O1W 92.10(11) . .
O8 K2 O7 73.18(10) . .
O1W K2 O7 72.62(10) . .
O8 K2 O10 122.67(10) . .
O1W K2 O10 142.06(11) . .
O7 K2 O10 128.15(10) . .
O8 K2 O6 130.97(10) . .
O1W K2 O6 102.00(10) . .
O7 K2 O6 67.09(10) . .
O10 K2 O6 68.03(10) . .
O8 K2 O4W 152.9(2) . .
O1W K2 O4W 76.18(16) . .
O7 K2 O4W 124.15(13) . .
O10 K2 O4W 65.91(16) . .
O6 K2 O4W 75.85(19) . .
O8 K2 O9 64.17(10) . .
O1W K2 O9 126.26(10) . .
O7 K2 O9 132.74(9) . .
O10 K2 O9 66.92(10) . .
O6 K2 O9 130.47(10) . .
O4W K2 O9 103.07(13) . .
O8 K2 O3W 89.96(14) . .
O1W K2 O3W 79.43(11) . .
O7 K2 O3W 146.45(13) . .
O10 K2 O3W 85.40(13) . .
O6 K2 O3W 138.53(14) . .
O4W K2 O3W 64.1(2) . .
O9 K2 O3W 54.94(10) . .
O1 C1 N1 125.7(4) . .
O1 C1 N2 126.0(4) . .
N1 C1 N2 108.2(3) . .
N1 C2 N3 115.7(4) . .
N1 C2 C3 103.3(3) . .
N3 C2 C3 103.1(3) . .
N2 C3 N4 115.1(4) . .
N2 C3 C2 103.3(3) . .
N4 C3 C2 103.1(3) . .
O6 C4 N3 125.9(4) . .
O6 C4 N4 125.7(4) . .
N3 C4 N4 108.4(4) . .
N5 C5 N2 112.9(3) . .
N4 C6 N7 114.3(3) . .
O2 C7 N6 126.1(4) . .
O2 C7 N5 125.8(4) . .
N6 C7 N5 108.1(3) . .
N7 C8 N5 115.2(3) . .
N7 C8 C9 103.5(3) . .
N5 C8 C9 103.0(3) . .
N6 C9 N8 114.0(4) . .
N6 C9 C8 104.0(3) . .
N8 C9 C8 103.3(4) . .
O7 C10 N8 126.3(4) . .
O7 C10 N7 126.0(4) . .
N8 C10 N7 107.7(4) . .
N6 C11 N9 113.5(4) . .
N8 C12 N11 112.9(3) . .
O3 C13 N9 126.1(4) . .
O3 C13 N10 125.6(4) . .
N9 C13 N10 108.3(4) . .
N11 C14 N9 114.4(4) . .
N11 C14 C15 103.4(4) . .
N9 C14 C15 102.6(3) . .
N12 C15 N10 114.2(4) . .
N12 C15 C14 102.8(3) . .
N10 C15 C14 103.3(3) . .
O8 C16 N11 126.7(4) . .
O8 C16 N12 124.7(4) . .
N11 C16 N12 108.6(4) . .
N10 C17 N13 113.9(3) . .
N15 C18 N12 114.5(3) . .
O4 C19 N13 126.3(4) . .
O4 C19 N14 125.2(4) . .
N13 C19 N14 108.5(4) . .
N15 C20 N13 115.3(4) . .
N15 C20 C21 103.1(4) . .
N13 C20 C21 103.1(3) . .
N16 C21 N14 115.0(4) . .
N16 C21 C20 103.4(4) . .
N14 C21 C20 103.5(3) . .
O9 C22 N15 127.0(4) . .
O9 C22 N16 125.7(4) . .
N15 C22 N16 107.3(4) . .
N14 C23 N17 113.7(3) . .
N19 C24 N16 113.6(3) . .
O5 C25 N18 127.6(4) . .
O5 C25 N17 125.4(4) . .
N18 C25 N17 106.9(4) . .
N17 C26 N19 114.7(4) . .
N17 C26 C27 103.0(4) . .
N19 C26 C27 103.6(4) . .
N18 C27 N20 115.4(4) . .
N18 C27 C26 103.3(4) . .
N20 C27 C26 103.1(4) . .
O10 C28 N19 125.3(4) . .
O10 C28 N20 125.9(4) . .
N19 C28 N20 108.7(4) . .
N1 C29 N18 113.7(4) . .
N3 C30 N20 113.5(4) . .
C1 N1 C29 121.7(4) . .
C1 N1 C2 112.3(3) . .
C29 N1 C2 125.0(4) . .
C1 N2 C3 112.5(3) . .
C1 N2 C5 123.5(3) . .
C3 N2 C5 123.2(3) . .
C4 N3 C30 122.2(4) . .
C4 N3 C2 112.7(4) . .
C30 N3 C2 124.9(4) . .
C4 N4 C6 121.7(4) . .
C4 N4 C3 112.1(4) . .
C6 N4 C3 123.3(4) . .
C7 N5 C5 121.5(3) . .
C7 N5 C8 111.7(3) . .
C5 N5 C8 122.8(3) . .
C7 N6 C11 121.6(4) . .
C7 N6 C9 112.0(3) . .
C11 N6 C9 126.1(4) . .
C10 N7 C8 112.8(3) . .
C10 N7 C6 121.4(4) . .
C8 N7 C6 124.5(4) . .
C10 N8 C12 123.2(4) . .
C10 N8 C9 112.1(4) . .
C12 N8 C9 123.9(4) . .
C13 N9 C11 122.8(4) . .
C13 N9 C14 113.2(4) . .
C11 N9 C14 123.9(4) . .
C13 N10 C17 122.6(4) . .
C13 N10 C15 112.6(4) . .
C17 N10 C15 124.8(4) . .
C16 N11 C14 113.1(4) . .
C16 N11 C12 121.8(4) . .
C14 N11 C12 124.6(4) . .
C16 N12 C18 122.2(4) . .
C16 N12 C15 112.2(4) . .
C18 N12 C15 125.5(4) . .
C19 N13 C20 112.9(4) . .
C19 N13 C17 122.6(3) . .
C20 N13 C17 124.2(4) . .
C19 N14 C23 122.4(4) . .
C19 N14 C21 112.0(4) . .
C23 N14 C21 125.1(4) . .
C22 N15 C20 113.4(4) . .
C22 N15 C18 122.1(4) . .
C20 N15 C18 124.5(4) . .
C22 N16 C21 112.8(4) . .
C22 N16 C24 121.9(4) . .
C21 N16 C24 125.4(4) . .
C25 N17 C23 122.2(4) . .
C25 N17 C26 113.1(4) . .
C23 N17 C26 124.7(4) . .
C25 N18 C27 113.6(4) . .
C25 N18 C29 122.3(4) . .
C27 N18 C29 124.1(4) . .
C28 N19 C24 123.0(4) . .
C28 N19 C26 112.1(4) . .
C24 N19 C26 124.0(4) . .
C28 N20 C30 122.4(4) . .
C28 N20 C27 112.3(4) . .
C30 N20 C27 124.3(4) . .
C1 O1 K1 135.6(3) . .
C7 O2 K1 133.2(3) . .
C13 O3 K1 134.9(3) . .
C19 O4 K1 138.9(3) . .
C25 O5 K1 129.0(3) . .
C4 O6 K2 131.5(3) . .
C10 O7 K2 133.4(3) . .
C16 O8 K2 140.7(3) . .
C22 O9 K2 130.6(3) . .
C28 O10 K2 138.0(3) . .
C40 C31 O11 123.1(4) . .
C40 C31 C32 120.3(4) . .
O11 C31 C32 116.6(4) . .
C33 C32 C31 120.7(5) . .
C32 C33 C34 121.4(5) . .
C35 C34 C33 122.9(5) . .
C35 C34 C39 118.5(5) . .
C33 C34 C39 118.5(4) . .
C36 C35 C34 120.6(5) . .
C35 C36 C37 119.9(5) . .
C38 C37 C36 121.3(5) . .
C37 C38 C39 120.4(5) . .
C38 C39 C34 119.2(5) . .
C38 C39 C40 122.0(5) . .
C34 C39 C40 118.8(4) . .
C31 C40 C39 120.2(4) . .
C31 O11 K1 105.1(3) . .

loop_
_geom_bond_atom_site_label_1
_geom_bond_atom_site_label_2
_geom_bond_distance
_geom_bond_site_symmetry_2
O1W K2 2.737(3) .
O2W K1 2.742(4) .
O3W K2 3.008(4) .
O3W K1 3.082(6) 1_455
O4W K2 2.890(5) .
K1 O1 2.702(3) .
K1 O2 2.703(3) .
K1 O4 2.816(3) .
K1 O3 2.841(3) .
K1 O5 2.923(3) .
K1 O3W 3.082(6) 1_655
K1 O11 3.318(4) .
K2 O8 2.700(3) .
K2 O7 2.765(3) .
K2 O10 2.766(4) .
K2 O6 2.859(3) .
K2 O9 3.003(3) .
C1 O1 1.224(5) .
C1 N1 1.370(5) .
C1 N2 1.377(5) .
C2 N1 1.452(6) .
C2 N3 1.453(6) .
C2 C3 1.555(6) .
C3 N2 1.442(5) .
C3 N4 1.459(5) .
C4 O6 1.226(5) .
C4 N3 1.367(6) .
C4 N4 1.371(6) .
C5 N5 1.445(5) .
C5 N2 1.453(5) .
C6 N4 1.449(6) .
C6 N7 1.451(6) .
C7 O2 1.221(5) .
C7 N6 1.366(5) .
C7 N5 1.385(5) .
C8 N7 1.440(6) .
C8 N5 1.459(5) .
C8 C9 1.541(7) .
C9 N6 1.458(5) .
C9 N8 1.463(5) .
C10 O7 1.206(5) .
C10 N8 1.370(6) .
C10 N7 1.383(6) .
C11 N6 1.434(6) .
C11 N9 1.451(6) .
C12 N8 1.439(6) .
C12 N11 1.457(6) .
C13 O3 1.229(5) .
C13 N9 1.366(6) .
C13 N10 1.371(6) .
C14 N11 1.442(6) .
C14 N9 1.454(5) .
C14 C15 1.565(6) .
C15 N12 1.450(6) .
C15 N10 1.454(5) .
C16 O8 1.222(5) .
C16 N11 1.352(6) .
C16 N12 1.382(6) .
C17 N10 1.434(6) .
C17 N13 1.473(6) .
C18 N15 1.445(6) .
C18 N12 1.446(6) .
C19 O4 1.220(5) .
C19 N13 1.367(6) .
C19 N14 1.381(6) .
C20 N15 1.437(5) .
C20 N13 1.451(5) .
C20 C21 1.561(6) .
C21 N16 1.440(6) .
C21 N14 1.455(6) .
C22 O9 1.210(5) .
C22 N15 1.374(6) .
C22 N16 1.384(6) .
C23 N14 1.438(6) .
C23 N17 1.448(6) .
C24 N19 1.446(6) .
C24 N16 1.447(6) .
C25 O5 1.218(5) .
C25 N18 1.375(6) .
C25 N17 1.381(6) .
C26 N17 1.448(6) .
C26 N19 1.463(6) .
C26 C27 1.557(6) .
C27 N18 1.437(6) .
C27 N20 1.464(6) .
C28 O10 1.218(5) .
C28 N19 1.373(6) .
C28 N20 1.374(6) .
C29 N1 1.444(6) .
C29 N18 1.457(6) .
C30 N3 1.451(6) .
C30 N20 1.455(6) .
C31 C40 1.362(7) .
C31 O11 1.385(6) .
C31 C32 1.422(7) .
C32 C33 1.348(7) .
C33 C34 1.419(7) .
C34 C35 1.415(7) .
C34 C39 1.425(7) .
C35 C36 1.386(8) .
C36 C37 1.396(8) .
C37 C38 1.358(8) .
C38 C39 1.421(7) .
C39 C40 1.440(7) .
